data_4068616
loop_
_publ_author_name
'Zhang, Xiaoming'
'Liu, Bin'
'Liu, Ailing'
'Xie, Weilong'
'Chen, Wanzhi'

_publ_section_title
;
 Steric Bulkiness-Dependent Structural Diversity in Nickel(II) Complexes
 of N-Heterocyclic Carbenes: Synthesis and Structural Characterization of
 Tetra-, Penta-, and Hexacoordinate Nickel Complexes
;
_journal_issue 5
_journal_name_full Organometallics
_journal_page_first 1336
_journal_paper_doi 10.1021/om800982r
_journal_volume 28
_journal_year 2009
_chemical_formula_sum 'C32 H30 F12 N10 Ni P2'
_chemical_formula_weight 903.31
_chemical_name_systematic
; 
 ? 
;
_space_group_IT_number 2
_symmetry_cell_setting triclinic
_symmetry_space_group_name_Hall '-P 1'
_symmetry_space_group_name_H-M 'P -1'
_atom_sites_solution_hydrogens geom
_atom_sites_solution_primary direct
_atom_sites_solution_secondary difmap
_audit_creation_method SHELXL-97
_cell_angle_alpha 98.2510(14)
_cell_angle_beta 101.5380(10)
_cell_angle_gamma 114.440(2)
_cell_formula_units_Z 2
_cell_length_a 10.7911(16)
_cell_length_b 12.1709(17)
_cell_length_c 16.610(2)
_cell_measurement_temperature 298(2)
_cell_volume 1882.3(4)
_computing_cell_refinement 'Bruker SMART'
_computing_data_collection 'Bruker SMART'
_computing_data_reduction 'Bruker SAINT'
_computing_molecular_graphics 'Bruker SHELXTL'
_computing_publication_material 'Bruker SHELXTL'
_computing_structure_refinement 'SHELXL-97 (Sheldrick, 1997)'
_computing_structure_solution 'SHELXS-97 (Sheldrick, 1990)'
_diffrn_ambient_temperature 298(2)
_diffrn_measured_fraction_theta_full 0.981
_diffrn_measured_fraction_theta_max 0.981
_diffrn_measurement_device_type 'CCD area detector'
_diffrn_measurement_method 'phi and omega scans'
_diffrn_radiation_monochromator graphite
_diffrn_radiation_source 'fine-focus sealed tube'
_diffrn_radiation_type MoK\a
_diffrn_radiation_wavelength 0.71073
_diffrn_reflns_av_R_equivalents 0.0257
_diffrn_reflns_av_sigmaI/netI 0.0582
_diffrn_reflns_limit_h_max 12
_diffrn_reflns_limit_h_min -12
_diffrn_reflns_limit_k_max 14
_diffrn_reflns_limit_k_min -13
_diffrn_reflns_limit_l_max 16
_diffrn_reflns_limit_l_min -19
_diffrn_reflns_number 9760
_diffrn_reflns_theta_full 25.01
_diffrn_reflns_theta_max 25.01
_diffrn_reflns_theta_min 1.90
_exptl_absorpt_coefficient_mu 0.700
_exptl_absorpt_correction_T_max 0.8280
_exptl_absorpt_correction_T_min 0.7298
_exptl_absorpt_correction_type none
_exptl_crystal_density_diffrn 1.594
_exptl_crystal_density_method 'not measured'
_exptl_crystal_F_000 916
_exptl_crystal_size_max 0.48
_exptl_crystal_size_mid 0.41
_exptl_crystal_size_min 0.28
_refine_diff_density_max 0.716
_refine_diff_density_min -0.422
_refine_diff_density_rms 0.064
_refine_ls_extinction_method none
_refine_ls_goodness_of_fit_ref 1.060
_refine_ls_hydrogen_treatment constr
_refine_ls_matrix_type full
_refine_ls_number_parameters 551
_refine_ls_number_reflns 6515
_refine_ls_number_restraints 0
_refine_ls_restrained_S_all 1.060
_refine_ls_R_factor_all 0.0891
_refine_ls_R_factor_gt 0.0525
_refine_ls_shift/su_max 0.000
_refine_ls_shift/su_mean 0.000
_refine_ls_structure_factor_coef Fsqd
_refine_ls_weighting_details 'calc w=1/[\s^2^(Fo^2^)+(0.0500P)^2^+1.7209P] where P=(Fo^2^+2Fc^2^)/3'
_refine_ls_weighting_scheme calc
_refine_ls_wR_factor_gt 0.1168
_refine_ls_wR_factor_ref 0.1378
_reflns_number_gt 4324
_reflns_number_total 6515
_reflns_threshold_expression >2sigma(I)
_cod_data_source_file om800982r_si_002.cif
_cod_data_source_block 080601f
_cod_depositor_comments
;
The following automatic conversions were performed:

'_symmetry_cell_setting' value 'Triclinic' changed to 'triclinic'
according to /home/saulius/struct/CIF-dictionaries/cif_core.dic
dictionary named 'cif_core.dic' version 2.4.2 from 2011-04-26.

Automatic conversion script
Id: cif_fix_values 1715 2011-07-08 13:25:40Z adriana 
;
_cod_original_cell_volume 1882.2(4)
_cod_original_sg_symbol_H-M P-1
_cod_database_code 4068616

loop_
_symmetry_equiv_pos_as_xyz
'x, y, z'
'-x, -y, -z'

loop_
_atom_site_label
_atom_site_type_symbol
_atom_site_fract_x
_atom_site_fract_y
_atom_site_fract_z
_atom_site_U_iso_or_equiv
_atom_site_adp_type
_atom_site_occupancy
_atom_site_symmetry_multiplicity
_atom_site_calc_flag
_atom_site_refinement_flags
_atom_site_disorder_assembly
_atom_site_disorder_group
Ni1 Ni 0.14488(6) 0.24271(5) 0.25720(3) 0.04174(18) Uani 1 1 d . . .
F1 F 0.8338(3) 0.2208(3) 0.05561(18) 0.0691(8) Uani 1 1 d . . .
F2 F 0.6101(3) 0.3229(3) 0.00283(19) 0.0787(9) Uani 1 1 d . . .
F3 F 0.7721(4) 0.2971(3) -0.05175(17) 0.0828(9) Uani 1 1 d . . .
F4 F 0.8375(3) 0.4076(2) 0.08199(17) 0.0709(8) Uani 1 1 d . . .
F5 F 0.6728(4) 0.2468(3) 0.1112(2) 0.0902(10) Uani 1 1 d . . .
F6 F 0.6066(3) 0.1340(3) -0.0240(2) 0.0961(11) Uani 1 1 d . . .
F7 F 0.7714(4) 0.0881(4) 0.4444(2) 0.1189(13) Uani 1 1 d . A .
F8 F 0.5515(5) -0.0325(5) 0.2643(3) 0.1509(18) Uani 1 1 d . A .
F9 F 0.554(3) 0.070(3) 0.370(2) 0.134(9) Uani 0.37(3) 1 d P A 1
F10 F 0.722(4) 0.134(2) 0.317(2) 0.195(16) Uani 0.37(3) 1 d P A 1
F11 F 0.764(4) -0.024(5) 0.337(2) 0.169(14) Uani 0.37(3) 1 d P A 1
F12 F 0.585(3) -0.086(2) 0.3911(17) 0.118(9) Uani 0.37(3) 1 d P A 1
F9' F 0.624(3) 0.141(2) 0.3777(11) 0.170(8) Uani 0.63(3) 1 d P A 2
F10' F 0.7705(19) 0.1164(13) 0.3167(7) 0.136(6) Uani 0.63(3) 1 d P A 2
F11' F 0.702(2) -0.0734(12) 0.3326(11) 0.135(7) Uani 0.63(3) 1 d P A 2
F12' F 0.552(2) -0.047(3) 0.3950(12) 0.191(9) Uani 0.63(3) 1 d P A 2
N1 N 0.1490(3) 0.0477(3) 0.1490(2) 0.0401(8) Uani 1 1 d . . .
N2 N 0.3651(4) 0.1785(3) 0.2137(2) 0.0445(8) Uani 1 1 d . . .
N3 N -0.0507(4) 0.0599(3) 0.1674(2) 0.0444(8) Uani 1 1 d . . .
N4 N -0.0716(4) -0.1091(4) 0.0647(2) 0.0584(10) Uani 1 1 d . . .
N5 N 0.1202(4) 0.2646(3) 0.4172(2) 0.0546(10) Uani 1 1 d . . .
N6 N 0.2163(4) 0.1434(3) 0.4099(2) 0.0535(10) Uani 1 1 d . . .
N7 N 0.0483(4) 0.3283(3) 0.3035(2) 0.0442(9) Uani 1 1 d . . .
N8 N -0.0100(5) 0.3762(4) 0.4303(2) 0.0621(11) Uani 1 1 d . . .
N9 N 0.1497(4) 0.3174(3) 0.1636(2) 0.0443(8) Uani 1 1 d . . .
N10 N 0.6319(11) 0.4161(9) 0.5012(5) 0.177(4) Uani 1 1 d . . .
P1 P 0.72026(13) 0.27019(11) 0.02890(8) 0.0496(3) Uani 1 1 d . . .
P2 P 0.65989(15) 0.02868(14) 0.35402(9) 0.0660(4) Uani 1 1 d . . .
C1 C 0.2308(4) 0.1547(4) 0.2104(2) 0.0377(9) Uani 1 1 d . . .
C2 C 0.3657(5) 0.0856(4) 0.1544(3) 0.0538(12) Uani 1 1 d . . .
H2 H 0.4456 0.0811 0.1447 0.065 Uiso 1 1 calc R . .
C3 C 0.2312(5) 0.0045(4) 0.1144(3) 0.0500(11) Uani 1 1 d . . .
H3 H 0.1988 -0.0674 0.0714 0.060 Uiso 1 1 calc R . .
C4 C -0.0008(4) -0.0051(4) 0.1256(2) 0.0411(10) Uani 1 1 d . . .
C5 C -0.1923(5) 0.0114(5) 0.1462(3) 0.0559(12) Uani 1 1 d . . .
H5 H -0.2335 0.0529 0.1739 0.067 Uiso 1 1 calc R . .
C6 C -0.2778(5) -0.0970(5) 0.0855(3) 0.0706(15) Uani 1 1 d . . .
H6 H -0.3763 -0.1310 0.0714 0.085 Uiso 1 1 calc R . .
C7 C -0.2119(6) -0.1535(5) 0.0461(3) 0.0750(16) Uani 1 1 d . . .
H7 H -0.2685 -0.2272 0.0038 0.090 Uiso 1 1 calc R . .
C8 C 0.4917(5) 0.2885(4) 0.2692(3) 0.0569(12) Uani 1 1 d . . .
H8A H 0.5756 0.2802 0.2643 0.068 Uiso 1 1 calc R . .
H8B H 0.4896 0.2933 0.3277 0.068 Uiso 1 1 calc R . .
C9 C 0.5016(4) 0.4078(4) 0.2474(3) 0.0504(11) Uani 1 1 d . . .
C10 C 0.5132(5) 0.4283(5) 0.1689(3) 0.0627(13) Uani 1 1 d . . .
H10 H 0.5193 0.3696 0.1295 0.075 Uiso 1 1 calc R . .
C11 C 0.5159(6) 0.5340(6) 0.1488(4) 0.0783(16) Uani 1 1 d . . .
H11 H 0.5240 0.5467 0.0958 0.094 Uiso 1 1 calc R . .
C12 C 0.5068(7) 0.6199(6) 0.2049(5) 0.0909(19) Uani 1 1 d . . .
H12 H 0.5064 0.6906 0.1901 0.109 Uiso 1 1 calc R . .
C13 C 0.4983(7) 0.6034(5) 0.2836(5) 0.0893(19) Uani 1 1 d . . .
H13 H 0.4944 0.6637 0.3229 0.107 Uiso 1 1 calc R . .
C14 C 0.4954(6) 0.4968(5) 0.3045(3) 0.0695(14) Uani 1 1 d . . .
H14 H 0.4891 0.4853 0.3580 0.083 Uiso 1 1 calc R . .
C15 C 0.1699(5) 0.2082(4) 0.3641(3) 0.0446(10) Uani 1 1 d . . .
C16 C 0.1962(6) 0.1615(5) 0.4900(3) 0.0746(16) Uani 1 1 d . . .
H16 H 0.2215 0.1272 0.5332 0.089 Uiso 1 1 calc R . .
C17 C 0.1346(7) 0.2360(5) 0.4944(3) 0.0768(17) Uani 1 1 d . . .
H17 H 0.1072 0.2629 0.5400 0.092 Uiso 1 1 calc R . .
C18 C 0.0491(5) 0.3284(4) 0.3838(3) 0.0482(11) Uani 1 1 d . . .
C19 C -0.0829(6) 0.4275(5) 0.3892(3) 0.0631(13) Uani 1 1 d . . .
H19 H -0.1272 0.4633 0.4187 0.076 Uiso 1 1 calc R . .
C20 C -0.0954(5) 0.4298(5) 0.3062(3) 0.0603(13) Uani 1 1 d . . .
H20 H -0.1488 0.4643 0.2789 0.072 Uiso 1 1 calc R . .
C21 C -0.0263(5) 0.3795(4) 0.2650(3) 0.0551(12) Uani 1 1 d . . .
H21 H -0.0315 0.3811 0.2086 0.066 Uiso 1 1 calc R . .
C22 C 0.2663(5) 0.0551(4) 0.3798(3) 0.0551(12) Uani 1 1 d . . .
H22A H 0.3160 0.0388 0.4285 0.066 Uiso 1 1 calc R . .
H22B H 0.3335 0.0926 0.3489 0.066 Uiso 1 1 calc R . .
C23 C 0.1474(5) -0.0673(4) 0.3229(3) 0.0510(11) Uani 1 1 d . . .
C24 C 0.0086(6) -0.1065(5) 0.3222(3) 0.0639(13) Uani 1 1 d . . .
H24 H -0.0151 -0.0563 0.3573 0.077 Uiso 1 1 calc R . .
C25 C -0.0960(7) -0.2189(6) 0.2705(4) 0.0851(17) Uani 1 1 d . . .
H25 H -0.1899 -0.2438 0.2705 0.102 Uiso 1 1 calc R . .
C26 C -0.0635(8) -0.2949(6) 0.2188(4) 0.0855(18) Uani 1 1 d . . .
H26 H -0.1343 -0.3717 0.1844 0.103 Uiso 1 1 calc R . .
C27 C 0.0765(8) -0.2554(6) 0.2187(4) 0.0825(18) Uani 1 1 d . . .
H27 H 0.1003 -0.3053 0.1834 0.099 Uiso 1 1 calc R . .
C28 C 0.1799(6) -0.1432(5) 0.2703(3) 0.0678(14) Uani 1 1 d . . .
H28 H 0.2738 -0.1176 0.2700 0.081 Uiso 1 1 calc R . .
C29 C 0.1460(4) 0.3570(4) 0.1065(3) 0.0465(10) Uani 1 1 d . . .
C30 C 0.1373(6) 0.4069(5) 0.0324(3) 0.0672(14) Uani 1 1 d . . .
H30A H 0.0846 0.3393 -0.0178 0.101 Uiso 1 1 calc R . .
H30B H 0.2314 0.4559 0.0290 0.101 Uiso 1 1 calc R . .
H30C H 0.0903 0.4583 0.0371 0.101 Uiso 1 1 calc R . .
C31 C 0.6662(8) 0.3557(8) 0.5344(4) 0.102(2) Uani 1 1 d . . .
C32 C 0.7154(9) 0.2814(7) 0.5774(5) 0.121(3) Uani 1 1 d . . .
H32A H 0.7838 0.2688 0.5535 0.181 Uiso 1 1 calc R . .
H32B H 0.6365 0.2022 0.5711 0.181 Uiso 1 1 calc R . .
H32C H 0.7589 0.3235 0.6367 0.181 Uiso 1 1 calc R . .

loop_
_atom_site_aniso_label
_atom_site_aniso_U_11
_atom_site_aniso_U_22
_atom_site_aniso_U_33
_atom_site_aniso_U_23
_atom_site_aniso_U_13
_atom_site_aniso_U_12
Ni1 0.0444(3) 0.0456(3) 0.0386(3) 0.0107(2) 0.0086(2) 0.0251(3)
F1 0.0528(17) 0.0698(19) 0.088(2) 0.0187(16) 0.0111(15) 0.0360(15)
F2 0.072(2) 0.086(2) 0.089(2) 0.0167(17) 0.0111(16) 0.0532(18)
F3 0.098(2) 0.102(2) 0.0571(17) 0.0216(16) 0.0293(16) 0.050(2)
F4 0.079(2) 0.0517(16) 0.0631(17) 0.0076(13) 0.0036(15) 0.0225(15)
F5 0.100(3) 0.100(2) 0.107(2) 0.055(2) 0.064(2) 0.054(2)
F6 0.0544(19) 0.0596(19) 0.138(3) -0.0077(19) -0.0027(19) 0.0166(16)
F7 0.118(3) 0.134(3) 0.092(3) 0.013(2) 0.005(2) 0.062(3)
F8 0.120(4) 0.190(5) 0.105(3) 0.035(3) -0.021(3) 0.061(4)
F9 0.113(13) 0.18(2) 0.198(17) 0.076(18) 0.093(13) 0.120(15)
F10 0.28(3) 0.153(18) 0.27(3) 0.16(2) 0.16(2) 0.14(2)
F11 0.118(18) 0.32(4) 0.141(18) 0.05(2) 0.052(15) 0.17(2)
F12 0.112(15) 0.102(11) 0.135(13) 0.075(9) 0.013(13) 0.041(9)
F9' 0.28(2) 0.204(17) 0.146(9) 0.076(11) 0.079(13) 0.203(17)
F10' 0.142(9) 0.091(7) 0.102(6) -0.003(6) 0.075(6) -0.025(7)
F11' 0.157(14) 0.083(7) 0.148(9) -0.018(5) -0.021(10) 0.084(8)
F12' 0.129(10) 0.25(2) 0.197(11) 0.129(13) 0.107(9) 0.040(11)
N1 0.038(2) 0.040(2) 0.0437(19) 0.0083(16) 0.0123(16) 0.0189(17)
N2 0.037(2) 0.041(2) 0.050(2) 0.0088(17) 0.0061(17) 0.0167(17)
N3 0.037(2) 0.050(2) 0.047(2) 0.0150(17) 0.0129(16) 0.0195(18)
N4 0.047(3) 0.047(2) 0.061(2) -0.003(2) 0.001(2) 0.015(2)
N5 0.076(3) 0.054(2) 0.038(2) 0.0117(17) 0.0099(19) 0.037(2)
N6 0.063(3) 0.054(2) 0.047(2) 0.0189(18) 0.0052(19) 0.033(2)
N7 0.052(2) 0.044(2) 0.0384(19) 0.0094(16) 0.0076(17) 0.0261(19)
N8 0.086(3) 0.063(3) 0.048(2) 0.005(2) 0.018(2) 0.046(3)
N9 0.040(2) 0.046(2) 0.047(2) 0.0127(18) 0.0106(17) 0.0211(18)
N10 0.266(11) 0.217(10) 0.122(6) 0.063(6) 0.053(6) 0.173(9)
P1 0.0421(7) 0.0473(7) 0.0576(7) 0.0106(6) 0.0126(6) 0.0204(6)
P2 0.0588(9) 0.0812(10) 0.0738(9) 0.0363(8) 0.0217(7) 0.0401(8)
C1 0.032(2) 0.038(2) 0.039(2) 0.0094(18) 0.0030(18) 0.0152(19)
C2 0.049(3) 0.058(3) 0.067(3) 0.019(3) 0.024(2) 0.032(3)
C3 0.055(3) 0.046(3) 0.055(3) 0.007(2) 0.020(2) 0.029(3)
C4 0.040(3) 0.042(2) 0.038(2) 0.015(2) 0.0061(19) 0.017(2)
C5 0.041(3) 0.068(3) 0.063(3) 0.022(3) 0.018(2) 0.025(3)
C6 0.033(3) 0.076(4) 0.081(4) 0.019(3) 0.005(3) 0.011(3)
C7 0.055(4) 0.060(3) 0.076(4) -0.002(3) -0.006(3) 0.011(3)
C8 0.038(3) 0.054(3) 0.071(3) 0.016(2) 0.006(2) 0.018(2)
C9 0.028(2) 0.050(3) 0.057(3) 0.005(2) 0.007(2) 0.008(2)
C10 0.052(3) 0.064(3) 0.062(3) 0.009(3) 0.019(3) 0.018(3)
C11 0.068(4) 0.073(4) 0.078(4) 0.027(3) 0.017(3) 0.016(3)
C12 0.079(4) 0.052(4) 0.127(6) 0.028(4) 0.016(4) 0.020(3)
C13 0.084(5) 0.053(4) 0.108(5) -0.006(4) 0.020(4) 0.022(3)
C14 0.068(4) 0.066(4) 0.064(3) 0.003(3) 0.019(3) 0.025(3)
C15 0.046(3) 0.044(3) 0.043(2) 0.011(2) 0.012(2) 0.020(2)
C16 0.104(5) 0.095(4) 0.042(3) 0.031(3) 0.014(3) 0.059(4)
C17 0.117(5) 0.093(4) 0.040(3) 0.023(3) 0.018(3) 0.065(4)
C18 0.057(3) 0.042(3) 0.041(2) 0.004(2) 0.005(2) 0.025(2)
C19 0.071(4) 0.057(3) 0.062(3) -0.001(3) 0.015(3) 0.036(3)
C20 0.070(3) 0.063(3) 0.059(3) 0.014(2) 0.015(3) 0.044(3)
C21 0.067(3) 0.066(3) 0.049(3) 0.021(2) 0.022(2) 0.042(3)
C22 0.049(3) 0.059(3) 0.066(3) 0.029(2) 0.010(2) 0.031(3)
C23 0.060(3) 0.053(3) 0.053(3) 0.028(2) 0.017(2) 0.034(3)
C24 0.058(3) 0.068(3) 0.066(3) 0.018(3) 0.021(3) 0.028(3)
C25 0.074(4) 0.085(5) 0.089(4) 0.028(4) 0.024(4) 0.027(4)
C26 0.108(6) 0.064(4) 0.072(4) 0.023(3) 0.015(4) 0.030(4)
C27 0.125(6) 0.073(4) 0.068(4) 0.024(3) 0.032(4) 0.059(4)
C28 0.076(4) 0.074(4) 0.071(3) 0.027(3) 0.024(3) 0.046(3)
C29 0.039(3) 0.046(3) 0.057(3) 0.017(2) 0.013(2) 0.021(2)
C30 0.073(4) 0.076(4) 0.067(3) 0.042(3) 0.027(3) 0.037(3)
C31 0.108(6) 0.125(6) 0.068(4) 0.015(4) 0.021(4) 0.053(5)
C32 0.132(7) 0.116(6) 0.109(6) 0.029(5) 0.018(5) 0.059(6)

loop_
_atom_type_symbol
_atom_type_description
_atom_type_scat_dispersion_real
_atom_type_scat_dispersion_imag
_atom_type_scat_source
C C 0.0033 0.0016 'International Tables Vol C Tables 4.2.6.8 and 6.1.1.4'
H H 0.0000 0.0000 'International Tables Vol C Tables 4.2.6.8 and 6.1.1.4'
N N 0.0061 0.0033 'International Tables Vol C Tables 4.2.6.8 and 6.1.1.4'
F F 0.0171 0.0103 'International Tables Vol C Tables 4.2.6.8 and 6.1.1.4'
Ni Ni 0.3393 1.1124 'International Tables Vol C Tables 4.2.6.8 and 6.1.1.4'
P P 0.1023 0.0942 'International Tables Vol C Tables 4.2.6.8 and 6.1.1.4'

loop_
_geom_angle_atom_site_label_1
_geom_angle_atom_site_label_2
_geom_angle_atom_site_label_3
_geom_angle
C1 Ni1 C15 97.51(17)
C1 Ni1 N9 88.16(15)
C15 Ni1 N9 166.42(17)
C1 Ni1 N7 177.68(16)
C15 Ni1 N7 82.77(16)
N9 Ni1 N7 92.06(14)
C1 Ni1 N3 77.17(15)
C15 Ni1 N3 104.39(15)
N9 Ni1 N3 88.88(13)
N7 Ni1 N3 100.53(13)
C1 N1 C3 111.1(3)
C1 N1 C4 121.3(3)
C3 N1 C4 127.6(4)
C1 N2 C2 110.0(4)
C1 N2 C8 124.8(4)
C2 N2 C8 125.1(4)
C4 N3 C5 115.3(4)
C4 N3 Ni1 107.6(3)
C5 N3 Ni1 137.0(3)
C4 N4 C7 113.7(4)
C15 N5 C17 112.5(4)
C15 N5 C18 117.5(3)
C17 N5 C18 129.5(4)
C15 N6 C16 110.1(4)
C15 N6 C22 126.6(4)
C16 N6 C22 123.0(4)
C21 N7 C18 115.5(4)
C21 N7 Ni1 129.2(3)
C18 N7 Ni1 115.1(3)
C18 N8 C19 114.1(4)
C29 N9 Ni1 176.7(4)
F5 P1 F3 178.3(2)
F5 P1 F6 91.4(2)
F3 P1 F6 90.26(19)
F5 P1 F2 90.75(18)
F3 P1 F2 89.72(17)
F6 P1 F2 91.18(17)
F5 P1 F1 89.70(17)
F3 P1 F1 89.78(17)
F6 P1 F1 90.19(16)
F2 P1 F1 178.55(17)
F5 P1 F4 89.16(18)
F3 P1 F4 89.16(17)
F6 P1 F4 178.98(18)
F2 P1 F4 89.66(16)
F1 P1 F4 88.97(16)
F10 P2 F9 89.8(14)
F10 P2 F12' 151.7(13)
F9 P2 F12' 61.9(11)
F10 P2 F11' 114.2(13)
F9 P2 F11' 151.1(11)
F12' P2 F11' 93.1(10)
F10 P2 F10' 24.5(14)
F9 P2 F10' 114.1(11)
F12' P2 F10' 175.0(10)
F11' P2 F10' 91.5(8)
F10 P2 F11 93.6(16)
F9 P2 F11 176.2(16)
F12' P2 F11 114.7(14)
F11' P2 F11 25.1(15)
F10' P2 F11 69.4(14)
F10 P2 F8 83.2(13)
F9 P2 F8 82.0(13)
F12' P2 F8 92.0(8)
F11' P2 F8 84.9(6)
F10' P2 F8 90.2(5)
F11 P2 F8 96.6(13)
F10 P2 F7 97.3(13)
F9 P2 F7 99.4(13)
F12' P2 F7 88.2(8)
F11' P2 F7 93.5(6)
F10' P2 F7 89.7(6)
F11 P2 F7 81.9(13)
F8 P2 F7 178.4(3)
F10 P2 F12 177.0(15)
F9 P2 F12 88.0(13)
F12' P2 F12 26.2(13)
F11' P2 F12 67.4(12)
F10' P2 F12 157.8(11)
F11 P2 F12 88.5(16)
F8 P2 F12 94.5(10)
F7 P2 F12 85.0(9)
F10 P2 F9' 63.9(12)
F9 P2 F9' 31.8(9)
F12' P2 F9' 89.2(9)
F11' P2 F9' 177.0(9)
F10' P2 F9' 86.1(8)
F11 P2 F9' 152.0(14)
F8 P2 F9' 96.9(8)
F7 P2 F9' 84.7(8)
F12 P2 F9' 114.7(11)
N2 C1 N1 105.0(3)
N2 C1 Ni1 135.2(3)
N1 C1 Ni1 119.1(3)
C3 C2 N2 107.4(4)
C2 C3 N1 106.5(4)
N4 C4 N3 128.7(4)
N4 C4 N1 117.0(4)
N3 C4 N1 114.4(4)
N3 C5 C6 121.9(5)
C5 C6 C7 116.8(5)
N4 C7 C6 123.7(5)
N2 C8 C9 112.1(3)
C14 C9 C10 118.4(5)
C14 C9 C8 120.4(5)
C10 C9 C8 121.2(4)
C11 C10 C9 120.5(5)
C12 C11 C10 120.7(6)
C11 C12 C13 120.1(6)
C12 C13 C14 119.7(6)
C9 C14 C13 120.6(5)
N6 C15 N5 103.9(4)
N6 C15 Ni1 143.4(3)
N5 C15 Ni1 112.6(3)
C17 C16 N6 108.5(4)
C16 C17 N5 105.1(4)
N8 C18 N7 128.3(4)
N8 C18 N5 119.8(4)
N7 C18 N5 111.8(4)
N8 C19 C20 123.2(4)
C19 C20 C21 117.3(4)
N7 C21 C20 121.5(4)
N6 C22 C23 113.1(4)
C24 C23 C28 118.5(5)
C24 C23 C22 122.5(4)
C28 C23 C22 119.0(5)
C23 C24 C25 120.8(5)
C26 C25 C24 120.6(6)
C25 C26 C27 118.9(6)
C28 C27 C26 120.0(6)
C27 C28 C23 121.1(6)
N9 C29 C30 178.5(5)
N10 C31 C32 177.9(11)

loop_
_geom_bond_atom_site_label_1
_geom_bond_atom_site_label_2
_geom_bond_distance
Ni1 C1 1.866(4)
Ni1 C15 1.876(4)
Ni1 N9 1.909(4)
Ni1 N7 1.937(3)
Ni1 N3 2.352(3)
F1 P1 1.590(3)
F2 P1 1.587(3)
F3 P1 1.578(3)
F4 P1 1.598(3)
F5 P1 1.575(3)
F6 P1 1.579(3)
F7 P2 1.572(4)
F8 P2 1.551(4)
F9 P2 1.476(18)
F10 P2 1.46(2)
F11 P2 1.55(2)
F12 P2 1.57(2)
F9' P2 1.590(14)
F10' P2 1.543(11)
F11' P2 1.513(11)
F12' P2 1.509(14)
N1 C1 1.350(5)
N1 C3 1.378(5)
N1 C4 1.412(5)
N2 C1 1.342(5)
N2 C2 1.392(5)
N2 C8 1.462(5)
N3 C4 1.320(5)
N3 C5 1.336(5)
N4 C4 1.316(5)
N4 C7 1.330(6)
N5 C15 1.364(5)
N5 C17 1.372(5)
N5 C18 1.395(5)
N6 C15 1.340(5)
N6 C16 1.392(6)
N6 C22 1.458(5)
N7 C21 1.330(5)
N7 C18 1.332(5)
N8 C18 1.309(5)
N8 C19 1.337(6)
N9 C29 1.124(5)
N10 C31 1.113(9)
C2 C3 1.328(6)
C5 C6 1.359(7)
C6 C7 1.367(7)
C8 C9 1.513(6)
C9 C14 1.367(6)
C9 C10 1.382(6)
C10 C11 1.365(7)
C11 C12 1.347(8)
C12 C13 1.366(8)
C13 C14 1.380(8)
C16 C17 1.331(7)
C19 C20 1.363(6)
C20 C21 1.364(6)
C22 C23 1.513(6)
C23 C24 1.369(7)
C23 C28 1.377(6)
C24 C25 1.371(8)
C25 C26 1.371(8)
C26 C27 1.383(8)
C27 C28 1.366(8)
C29 C30 1.452(6)
C31 C32 1.428(10)
